data_1515635
loop_
_publ_author_name
'Alkordi, Mohamed H.'
'Belof, Jonathan L.'
'Rivera, Edwin'
'Wojtas, Lukasz'
'Eddaoudi, Mohamed'

_publ_section_title
;
 Insight into the construction of metal--organic polyhedra: metal--organic
 cubes as a case study
;
_journal_issue 9
_journal_name_full 'Chemical Science'
_journal_page_first 1695
_journal_paper_doi 10.1039/c1sc00269d
_journal_volume 2
_journal_year 2011
_chemical_formula_sum 'C138 H178 B12 Co8 F48 N74 O16.75'
_chemical_formula_weight 4654.70
_chemical_name_systematic
;
?
;
_space_group_IT_number 15
_symmetry_cell_setting monoclinic
_symmetry_space_group_name_Hall '-C 2yc'
_symmetry_space_group_name_H-M 'C 1 2/c 1'
_atom_sites_solution_hydrogens geom
_atom_sites_solution_primary direct
_atom_sites_solution_secondary difmap
_audit_creation_method SHELXL-97
_audit_update_record
;
2009-11-14 # Formatted by publCIF
;
_cell_angle_alpha 90.00
_cell_angle_beta 109.50(3)
_cell_angle_gamma 90.00
_cell_formula_units_Z 4
_cell_length_a 31.693(6)
_cell_length_b 20.047(4)
_cell_length_c 32.309(7)
_cell_measurement_temperature 100(2)
_cell_volume 19350(8)
_computing_cell_refinement 'SAINT (Bruker, 2002)'
_computing_data_collection 'SMART (Bruker, 2002)'
_computing_data_reduction 'SAINT (Bruker, 2002)'
_computing_publication_material 'SHELXL-97 (Sheldrick, 1997)'
_computing_structure_refinement 'SHELXL-97 (Sheldrick, 1997)'
_computing_structure_solution 'SHELXS-97 (Sheldrick, 1990)'
_diffrn_ambient_temperature 100(2)
_diffrn_measured_fraction_theta_full 0.894
_diffrn_measured_fraction_theta_max 0.894
_diffrn_measurement_device_type 'BRUKER SMART APEX CCD'
_diffrn_measurement_method 'phi and omega scans'
_diffrn_radiation_monochromator graphite
_diffrn_radiation_source 'fine-focus sealed tube'
_diffrn_radiation_type CuK\a
_diffrn_radiation_wavelength 1.54180
_diffrn_reflns_av_R_equivalents 0.1028
_diffrn_reflns_av_sigmaI/netI 0.1616
_diffrn_reflns_limit_h_max 33
_diffrn_reflns_limit_h_min -32
_diffrn_reflns_limit_k_max 21
_diffrn_reflns_limit_k_min -18
_diffrn_reflns_limit_l_max 16
_diffrn_reflns_limit_l_min -33
_diffrn_reflns_number 21764
_diffrn_reflns_theta_full 54.24
_diffrn_reflns_theta_max 54.24
_diffrn_reflns_theta_min 2.96
_exptl_absorpt_coefficient_mu 6.323
_exptl_absorpt_correction_T_max 0.5703
_exptl_absorpt_correction_T_min 0.5703
_exptl_absorpt_correction_type multi-scan
_exptl_absorpt_process_details 'SADABS; (Sheldrick, 2003)'
_exptl_crystal_colour red
_exptl_crystal_density_diffrn 1.595
_exptl_crystal_density_method 'not measured'
_exptl_crystal_description prism
_exptl_crystal_F_000 9448
_exptl_crystal_size_max 0.2
_exptl_crystal_size_mid 0.1
_exptl_crystal_size_min 0.1
_refine_diff_density_max 0.703
_refine_diff_density_min -0.715
_refine_diff_density_rms 0.088
_refine_ls_extinction_method none
_refine_ls_goodness_of_fit_ref 0.942
_refine_ls_hydrogen_treatment mixed
_refine_ls_matrix_type full
_refine_ls_number_parameters 1453
_refine_ls_number_reflns 10552
_refine_ls_number_restraints 29
_refine_ls_restrained_S_all 0.947
_refine_ls_R_factor_all 0.1715
_refine_ls_R_factor_gt 0.0789
_refine_ls_shift/su_max 0.018
_refine_ls_shift/su_mean 0.001
_refine_ls_structure_factor_coef Fsqd
_refine_ls_weighting_details 'calc w=1/[\s^2^(Fo^2^)+(0.1371P)^2^+0.0000P] where P=(Fo^2^+2Fc^2^)/3'
_refine_ls_weighting_scheme calc
_refine_ls_wR_factor_gt 0.1871
_refine_ls_wR_factor_ref 0.2358
_reflns_number_gt 5226
_reflns_number_total 10552
_reflns_threshold_expression >2sigma(I)
_cod_data_source_file c1sc00269d.txt
_cod_data_source_block 1e
_cod_original_cell_volume 19351(7)
_cod_database_code 1515635

loop_
_symmetry_equiv_pos_as_xyz
'x, y, z'
'-x, y, -z+1/2'
'x+1/2, y+1/2, z'
'-x+1/2, y+1/2, -z+1/2'
'-x, -y, -z'
'x, -y, z-1/2'
'-x+1/2, -y+1/2, -z'
'x+1/2, -y+1/2, z-1/2'

loop_
_atom_site_label
_atom_site_type_symbol
_atom_site_fract_x
_atom_site_fract_y
_atom_site_fract_z
_atom_site_U_iso_or_equiv
_atom_site_adp_type
_atom_site_occupancy
_atom_site_symmetry_multiplicity
_atom_site_calc_flag
_atom_site_refinement_flags
Co1 Co 0.69859(5) 0.03284(9) 0.55034(6) 0.0315(5) Uani 1 1 d .
Co2 Co 0.88908(5) 0.11974(9) 0.60378(5) 0.0314(5) Uani 1 1 d .
Co3 Co 0.83466(5) 0.39443(9) 0.63749(6) 0.0333(5) Uani 1 1 d .
Co4 Co 0.64338(5) 0.30681(9) 0.58387(5) 0.0318(5) Uani 1 1 d .
B1 B 0.0478(5) 0.3714(9) 0.5834(6) 0.054(4) Uani 1 1 d .
B2 B 0.8071(6) 0.1471(12) 0.7791(7) 0.072(6) Uani 1 1 d .
B3 B 0.7500 0.2500 0.5000 0.025(4) Uiso 1 2 d SD
B4 B 1.0000 0.2894(16) 0.7500 0.068(8) Uani 1 2 d S
B5 B 1.0000 1.0000 0.5000 0.102(11) Uiso 1 2 d SD
B6 B 0.6462(5) 0.2004(7) 0.9345(5) 0.163(15) Uani 1 1 d D
B7 B 0.5860(6) 0.0762(8) 0.7149(6) 0.179 Uiso 1 1 d D
B9 B 0.4689(7) 0.4101(13) 0.8106(8) 0.17(2) Uiso 0.50 1 d PD
C1 C 0.7915(3) 0.0853(5) 0.5621(4) 0.032(3) Uani 1 1 d .
H1 H 0.7886 0.0926 0.5322 0.039 Uiso 1 1 calc R
C2 C 0.7757(3) 0.0612(6) 0.6207(4) 0.038(3) Uani 1 1 d .
C3 C 0.8199(3) 0.0787(6) 0.6332(3) 0.032(3) Uani 1 1 d .
C4 C 0.7418(4) 0.0382(6) 0.6394(4) 0.041(3) Uani 1 1 d .
C5 C 0.7179(4) 0.0218(7) 0.7042(4) 0.060(4) Uani 1 1 d .
C6 C 0.6699(8) 0.0313(17) 0.6684(9) 0.058(9) Uani 0.50 1 d P
C7 C 0.6885(8) -0.0283(19) 0.6732(10) 0.076(11) Uani 0.50 1 d P
C8 C 0.6681(4) -0.0069(6) 0.6266(4) 0.047(4) Uani 1 1 d .
C9 C 0.6880(3) 0.1776(5) 0.5715(3) 0.028(3) Uani 1 1 d .
H9 H 0.7186 0.1907 0.5824 0.034 Uiso 1 1 calc R
C10 C 0.6272(3) 0.1168(6) 0.5444(3) 0.033(3) Uani 1 1 d .
C11 C 0.6145(3) 0.1790(6) 0.5535(3) 0.026(3) Uani 1 1 d .
C12 C 0.5745(3) 0.2149(6) 0.5522(3) 0.028(3) Uani 1 1 d .
C13 C 0.4948(3) 0.2197(6) 0.5388(4) 0.048(3) Uani 1 1 d .
H13A H 0.4904 0.2196 0.5677 0.058 Uiso 1 1 calc R
H13B H 0.4685 0.1984 0.5170 0.058 Uiso 1 1 calc R
C14 C 0.5002(3) 0.2913(6) 0.5248(4) 0.056(4) Uani 1 1 d .
H14A H 0.5026 0.2913 0.4951 0.067 Uiso 1 1 calc R
H14B H 0.4737 0.3180 0.5240 0.067 Uiso 1 1 calc R
C15 C 0.5422(3) 0.3219(6) 0.5574(4) 0.040(3) Uani 1 1 d .
H15A H 0.5477 0.3663 0.5467 0.048 Uiso 1 1 calc R
H15B H 0.5379 0.3279 0.5862 0.048 Uiso 1 1 calc R
C16 C 0.6076(3) 0.0542(6) 0.5239(3) 0.031(3) Uani 1 1 d .
C17 C 0.6189(3) -0.0583(6) 0.5048(4) 0.040(3) Uani 1 1 d .
H17A H 0.6101 -0.0879 0.5251 0.048 Uiso 1 1 calc R
H17B H 0.6430 -0.0805 0.4969 0.048 Uiso 1 1 calc R
C18 C 0.5794(3) -0.0463(6) 0.4642(4) 0.046(3) Uani 1 1 d .
H18A H 0.5672 -0.0895 0.4505 0.056 Uiso 1 1 calc R
H18B H 0.5888 -0.0202 0.4428 0.056 Uiso 1 1 calc R
C19 C 0.5437(3) -0.0085(6) 0.4760(4) 0.047(3) Uani 1 1 d .
H19A H 0.5195 0.0053 0.4489 0.056 Uiso 1 1 calc R
H19B H 0.5304 -0.0376 0.4932 0.056 Uiso 1 1 calc R
C20 C 0.8455(3) 0.2491(6) 0.6154(3) 0.029(3) Uani 1 1 d .
H20 H 0.8161 0.2332 0.6113 0.035 Uiso 1 1 calc R
C21 C 0.9162(3) 0.2512(6) 0.6223(3) 0.031(3) Uani 1 1 d .
C22 C 0.9031(3) 0.3147(6) 0.6276(3) 0.031(3) Uani 1 1 d .
C23 C 0.9220(3) 0.3822(6) 0.6389(4) 0.037(3) Uani 1 1 d .
C24 C 0.9138(3) 0.4918(6) 0.6631(4) 0.042(3) Uani 1 1 d .
H24A H 0.9006 0.5101 0.6844 0.051 Uiso 1 1 calc R
H24B H 0.9053 0.5213 0.6370 0.051 Uiso 1 1 calc R
C25 C 0.9635(4) 0.4899(6) 0.6833(4) 0.055(4) Uani 1 1 d .
H25A H 0.9749 0.5357 0.6913 0.066 Uiso 1 1 calc R
H25B H 0.9718 0.4628 0.7104 0.066 Uiso 1 1 calc R
C26 C 0.9842(4) 0.4613(6) 0.6529(4) 0.057(4) Uani 1 1 d .
H26A H 1.0165 0.4535 0.6685 0.069 Uiso 1 1 calc R
H26B H 0.9813 0.4929 0.6285 0.069 Uiso 1 1 calc R
C27 C 0.9575(3) 0.2135(7) 0.6260(3) 0.032(3) Uani 1 1 d .
C28 C 1.0380(4) 0.2064(7) 0.6439(4) 0.056(4) Uani 1 1 d .
H28A H 1.0604 0.2352 0.6374 0.067 Uiso 1 1 calc R
H28B H 1.0510 0.1901 0.6744 0.067 Uiso 1 1 calc R
C29 C 1.0273(3) 0.1501(7) 0.6138(4) 0.055(4) Uani 1 1 d .
H29A H 1.0539 0.1209 0.6203 0.066 Uiso 1 1 calc R
H29B H 1.0202 0.1668 0.5834 0.066 Uiso 1 1 calc R
C30 C 0.9883(3) 0.1095(6) 0.6168(4) 0.037(3) Uani 1 1 d .
H30A H 0.9789 0.0778 0.5919 0.045 Uiso 1 1 calc R
H30B H 0.9981 0.0833 0.6443 0.045 Uiso 1 1 calc R
C31 C 0.8674(3) 0.1799(6) 0.5130(4) 0.031(3) Uani 1 1 d .
H31 H 0.8636 0.2251 0.5198 0.037 Uiso 1 1 calc R
C32 C 0.8711(3) 0.0899(6) 0.4768(4) 0.034(3) Uani 1 1 d .
C33 C 0.8812(3) 0.0737(6) 0.5202(4) 0.030(3) Uani 1 1 d .
C34 C 0.8962(3) 0.0171(6) 0.5495(4) 0.034(3) Uani 1 1 d .
C35 C 0.9209(4) -0.0988(6) 0.5627(4) 0.059(4) Uani 1 1 d .
H35A H 0.9103 -0.1413 0.5470 0.071 Uiso 1 1 calc R
H35B H 0.9540 -0.0988 0.5732 0.071 Uiso 1 1 calc R
C36 C 0.9044(4) -0.0929(7) 0.6007(4) 0.062(4) Uani 1 1 d .
H36A H 0.8716 -0.0996 0.5906 0.074 Uiso 1 1 calc R
H36B H 0.9184 -0.1281 0.6225 0.074 Uiso 1 1 calc R
C37 C 0.9155(3) -0.0262(6) 0.6217(4) 0.040(3) Uani 1 1 d .
H37A H 0.9012 -0.0216 0.6445 0.048 Uiso 1 1 calc R
H37B H 0.9483 -0.0231 0.6364 0.048 Uiso 1 1 calc R
C38 C 0.8685(3) 0.0585(7) 0.4356(4) 0.035(3) Uani 1 1 d .
C39 C 0.8679(4) 0.0752(6) 0.3620(4) 0.046(3) Uani 1 1 d .
H39A H 0.8859 0.1043 0.3496 0.055 Uiso 1 1 calc R
H39B H 0.8367 0.0753 0.3414 0.055 Uiso 1 1 calc R
C40 C 0.8864(4) 0.0042(6) 0.3664(4) 0.054(4) Uani 1 1 d .
H40A H 0.8825 -0.0141 0.3369 0.065 Uiso 1 1 calc R
H40B H 0.9188 0.0048 0.3834 0.065 Uiso 1 1 calc R
C41 C 0.8632(4) -0.0389(6) 0.3887(4) 0.050(4) Uani 1 1 d .
H41A H 0.8773 -0.0836 0.3938 0.060 Uiso 1 1 calc R
H41B H 0.8315 -0.0441 0.3702 0.060 Uiso 1 1 calc R
C42 C 0.8211(3) 0.4059(6) 0.5400(4) 0.030(3) Uani 1 1 d .
H42 H 0.8323 0.3637 0.5353 0.036 Uiso 1 1 calc R
C43 C 0.8022(3) 0.4913(6) 0.5719(4) 0.034(3) Uani 1 1 d .
C44 C 0.7904(3) 0.5046(6) 0.5281(4) 0.027(3) Uani 1 1 d .
C45 C 0.8025(4) 0.5223(7) 0.6131(5) 0.044(3) Uani 1 1 d .
C46 C 0.8117(4) 0.5064(6) 0.6891(4) 0.049(4) Uani 1 1 d .
H46A H 0.8425 0.5105 0.7102 0.058 Uiso 1 1 calc R
H46B H 0.7956 0.4732 0.7009 0.058 Uiso 1 1 calc R
C47 C 0.7887(5) 0.5720(8) 0.6847(5) 0.084(5) Uani 1 1 d .
H47A H 0.7559 0.5645 0.6729 0.100 Uiso 1 1 calc R
H47B H 0.7957 0.5919 0.7143 0.100 Uiso 1 1 calc R
C48 C 0.8009(5) 0.6201(7) 0.6562(4) 0.065(4) Uani 1 1 d .
H48A H 0.8327 0.6334 0.6694 0.078 Uiso 1 1 calc R
H48B H 0.7821 0.6606 0.6521 0.078 Uiso 1 1 calc R
C49 C 0.7702(3) 0.5575(6) 0.4977(4) 0.032(3) Uani 1 1 d .
C50 C 0.7255(4) 0.6595(6) 0.4769(4) 0.048(3) Uani 1 1 d .
H50A H 0.7256 0.7016 0.4929 0.057 Uiso 1 1 calc R
H50B H 0.6942 0.6477 0.4600 0.057 Uiso 1 1 calc R
C51 C 0.7527(4) 0.6678(6) 0.4460(4) 0.055(4) Uani 1 1 d .
H51A H 0.7376 0.7001 0.4225 0.066 Uiso 1 1 calc R
H51B H 0.7828 0.6854 0.4625 0.066 Uiso 1 1 calc R
C52 C 0.7570(4) 0.6016(6) 0.4260(4) 0.048(3) Uani 1 1 d .
H52A H 0.7270 0.5860 0.4074 0.058 Uiso 1 1 calc R
H52B H 0.7757 0.6067 0.4070 0.058 Uiso 1 1 calc R
C53 C 0.7373(3) 0.3548(5) 0.5948(4) 0.032(3) Uani 1 1 d .
H53 H 0.7326 0.3697 0.5657 0.038 Uiso 1 1 calc R
C54 C 0.7264(4) 0.3115(6) 0.6519(4) 0.040(3) Uani 1 1 d .
C55 C 0.7700(3) 0.3338(6) 0.6642(3) 0.033(3) Uani 1 1 d .
C56 C 0.8085(4) 0.3402(6) 0.7034(4) 0.035(3) Uani 1 1 d .
C57 C 0.8460(4) 0.3285(8) 0.7826(4) 0.071(5) Uani 1 1 d .
H57A H 0.8468 0.3718 0.7975 0.085 Uiso 1 1 calc R
H57B H 0.8446 0.2925 0.8030 0.085 Uiso 1 1 calc R
C58 C 0.8859(4) 0.3208(8) 0.7705(4) 0.064(4) Uani 1 1 d .
H58A H 0.8881 0.2740 0.7616 0.077 Uiso 1 1 calc R
H58B H 0.9126 0.3304 0.7964 0.077 Uiso 1 1 calc R
C59 C 0.8860(3) 0.3663(7) 0.7337(4) 0.048(4) Uani 1 1 d .
H59A H 0.8914 0.4126 0.7449 0.058 Uiso 1 1 calc R
H59B H 0.9110 0.3536 0.7233 0.058 Uiso 1 1 calc R
C60 C 0.6949(4) 0.2771(6) 0.6705(4) 0.033(3) Uani 1 1 d .
C61 C 0.6188(3) 0.2465(6) 0.6586(3) 0.043(3) Uani 1 1 d .
H61A H 0.6135 0.2003 0.6473 0.052 Uiso 1 1 calc R
H61B H 0.5902 0.2714 0.6470 0.052 Uiso 1 1 calc R
C62 C 0.6341(3) 0.2456(6) 0.7085(4) 0.047(3) Uani 1 1 d .
H62A H 0.6352 0.2919 0.7194 0.056 Uiso 1 1 calc R
H62B H 0.6121 0.2206 0.7181 0.056 Uiso 1 1 calc R
C63 C 0.6793(4) 0.2142(7) 0.7281(4) 0.060(4) Uani 1 1 d .
H63A H 0.6899 0.2189 0.7604 0.072 Uiso 1 1 calc R
H63B H 0.6779 0.1661 0.7207 0.072 Uiso 1 1 calc R
C64 C 0.8353(4) 0.2669(8) 0.8936(4) 0.081(5) Uani 1 1 d .
H64A H 0.8046 0.2664 0.8729 0.122 Uiso 1 1 calc R
H64B H 0.8564 0.2634 0.8774 0.122 Uiso 1 1 calc R
H64C H 0.8406 0.3087 0.9103 0.122 Uiso 1 1 calc R
C65 C 0.8853(4) 0.2038(8) 0.9566(5) 0.094(6) Uani 1 1 d .
H65A H 0.8863 0.2296 0.9827 0.141 Uiso 1 1 calc R
H65B H 0.9081 0.2207 0.9450 0.141 Uiso 1 1 calc R
H65C H 0.8911 0.1567 0.9646 0.141 Uiso 1 1 calc R
C66 C 0.8106(4) 0.1677(7) 0.9225(5) 0.060(4) Uani 1 1 d .
H66 H 0.7821 0.1747 0.9009 0.072 Uiso 1 1 calc R
C090 C 0.8594(4) 0.0812(6) 0.6718(4) 0.040(3) Uani 1 1 d .
C097 C 0.9385(3) 0.1023(7) 0.7015(3) 0.046(4) Uani 1 1 d .
H09A H 0.9558 0.1421 0.6986 0.055 Uiso 1 1 calc R
H09B H 0.9563 0.0624 0.7002 0.055 Uiso 1 1 calc R
C120 C 0.8990(4) 0.0597(10) 0.7499(4) 0.106(7) Uani 1 1 d .
H12A H 0.8910 0.0726 0.7759 0.127 Uiso 1 1 calc R
H12B H 0.9114 0.0139 0.7548 0.127 Uiso 1 1 calc R
C128 C 0.9320(4) 0.1043(9) 0.7452(4) 0.103(7) Uani 1 1 d .
H12C H 0.9610 0.0939 0.7682 0.123 Uiso 1 1 calc R
H12D H 0.9237 0.1503 0.7505 0.123 Uiso 1 1 calc R
F5 F 0.0014(2) 0.3683(4) 0.5635(2) 0.070(2) Uani 1 1 d .
F6 F 0.0612(2) 0.4381(4) 0.5782(3) 0.084(3) Uani 1 1 d .
F7 F 0.0682(3) 0.3277(5) 0.5659(3) 0.101(3) Uani 1 1 d .
F8 F 0.0568(2) 0.3625(4) 0.6278(3) 0.086(3) Uani 1 1 d .
F13 F 0.7798(2) 0.1799(5) 0.7970(3) 0.095(3) Uani 1 1 d .
F14 F 0.8041(2) 0.0778(5) 0.7798(2) 0.086(3) Uani 1 1 d .
F15 F 0.8523(2) 0.1624(4) 0.8020(3) 0.092(3) Uani 1 1 d .
F16 F 0.7963(2) 0.1654(4) 0.7358(3) 0.085(3) Uani 1 1 d .
F19 F 0.7597(8) 0.2511(16) 0.5456(3) 0.036(8) Uiso 0.25 1 d PD
F20 F 0.7609(10) 0.2205(15) 0.5413(5) 0.167(13) Uiso 0.50 1 d PD
F21 F 0.7299(6) 0.3071(7) 0.5087(6) 0.093(7) Uiso 0.50 1 d PD
F22 F 0.7500(14) 0.1808(6) 0.4940(12) 0.042(10) Uiso 0.20 1 d PD
F23 F 0.7899(10) 0.276(3) 0.5275(14) 0.046(16) Uiso 0.15 1 d PD
F24 F 0.7654(17) 0.312(3) 0.4913(18) 0.011(12) Uiso 0.10 1 d P
F25 F 0.7992(12) 0.257(2) 0.5183(18) 0.055(15) Uiso 0.20 1 d P
F30 F 0.9631(3) 0.2514(5) 0.7313(3) 0.119(4) Uani 1 1 d .
F31 F 1.0078(2) 0.3307(5) 0.7189(2) 0.086(3) Uani 1 1 d .
F100 F 0.9581(4) 1.0205(13) 0.4847(7) 0.082(7) Uani 0.50 1 d PD
F101 F 1.0074(19) 0.994(3) 0.5446(5) 0.10(3) Uiso 0.20 1 d PD
F102 F 0.9701(4) 0.9446(7) 0.4846(5) 0.102(6) Uani 0.55 1 d PD
F103 F 0.6868(4) 0.2041(5) 0.9281(4) 0.143(4) Uani 1 1 d D
F104 F 0.6251(5) 0.2513(6) 0.9078(6) 0.310(13) Uani 1 1 d D
F105 F 0.6273(3) 0.1432(5) 0.9127(4) 0.142(4) Uani 1 1 d D
F106 F 0.6510(6) 0.2107(9) 0.9775(5) 0.091(6) Uani 0.50 1 d PD
F107 F 0.9745(5) 1.0462(8) 0.5093(6) 0.065(6) Uani 0.55 1 d PD
F110 F 0.6259(9) 0.0697(18) 0.7062(11) 0.112(11) Uiso 0.30 1 d PD
F111 F 0.5956(11) 0.0103(10) 0.7081(11) 0.136(11) Uiso 0.35 1 d PD
F112 F 0.5765(6) 0.0142(8) 0.7272(6) 0.118(6) Uiso 0.60 1 d PD
F118 F 0.4903(8) 0.4508(14) 0.7887(8) 0.131(9) Uiso 0.40 1 d PD
F119 F 0.451(3) 0.364(4) 0.777(2) 0.28(4) Uiso 0.20 1 d PD
F121 F 0.4237(6) 0.3985(10) 0.7903(6) 0.117(7) Uiso 0.50 1 d PD
F122 F 0.4690(10) 0.4757(14) 0.8237(12) 0.165(11) Uiso 0.40 1 d PD
F124 F 0.4697(16) 0.429(3) 0.8519(12) 0.21(2) Uiso 0.30 1 d PD
F125 F 0.4748(9) 0.3600(16) 0.8417(9) 0.140(10) Uiso 0.40 1 d PD
F126 F 0.5007(11) 0.390(2) 0.7929(13) 0.148(14) Uiso 0.30 1 d PD
F128 F 0.597(2) 0.095(3) 0.6780(13) 0.22(2) Uiso 0.30 1 d PD
F129 F 0.5544(4) 0.1080(7) 0.6804(4) 0.142(5) Uiso 0.85 1 d PD
F135 F 0.5526(10) 0.0890(18) 0.7340(11) 0.281(14) Uiso 0.60 1 d PD
F141 F 0.7915(6) 0.2731(16) 0.5000(10) 0.052(8) Uiso 0.30 1 d PD
F556 F 0.6122(5) 0.1105(8) 0.7521(5) 0.213(6) Uiso 1 1 d D
N1 N 0.8293(3) 0.0942(4) 0.5953(3) 0.028(2) Uani 1 1 d .
N2 N 0.7579(3) 0.0649(4) 0.5752(3) 0.033(2) Uani 1 1 d .
N3 N 0.8960(2) 0.1006(4) 0.6642(3) 0.031(2) Uani 1 1 d .
N4 N 0.8583(3) 0.0607(7) 0.7101(4) 0.076(5) Uani 1 1 d .
N5 N 0.7504(3) 0.0427(7) 0.6832(4) 0.055(4) Uani 1 1 d .
N6 N 0.7054(3) 0.0160(5) 0.6112(3) 0.030(2) Uani 1 1 d .
N7 N 0.6732(3) 0.1175(5) 0.5556(3) 0.032(2) Uani 1 1 d .
N8 N 0.6529(3) 0.2174(4) 0.5698(3) 0.029(2) Uani 1 1 d .
N9 N 0.5354(3) 0.1838(5) 0.5413(3) 0.041(3) Uani 1 1 d .
N10 N 0.5812(2) 0.2777(5) 0.5625(3) 0.032(2) Uani 1 1 d .
N11 N 0.6354(3) 0.0063(5) 0.5268(3) 0.032(2) Uani 1 1 d .
N12 N 0.5633(5) 0.0496(5) 0.5016(5) 0.045(4) Uani 1 1 d .
N13 N 0.7061(3) 0.3262(4) 0.6073(3) 0.032(2) Uani 1 1 d .
N14 N 0.7760(3) 0.3604(5) 0.6274(3) 0.033(2) Uani 1 1 d .
N15 N 0.8441(3) 0.3643(4) 0.6965(3) 0.030(2) Uani 1 1 d .
N16 N 0.8065(3) 0.3255(6) 0.7431(4) 0.062(4) Uani 1 1 d .
N17 N 0.7098(3) 0.2491(6) 0.7094(4) 0.050(3) Uani 1 1 d .
N18 N 0.6529(3) 0.2784(5) 0.6437(3) 0.035(3) Uani 1 1 d .
N19 N 0.8585(2) 0.3124(5) 0.6240(3) 0.027(2) Uani 1 1 d .
N20 N 0.8790(3) 0.2116(4) 0.6137(2) 0.028(2) Uani 1 1 d .
N21 N 0.8962(3) 0.4243(5) 0.6499(3) 0.034(2) Uani 1 1 d .
N22 N 0.9617(3) 0.3968(5) 0.6349(3) 0.050(3) Uani 1 1 d .
N23 N 0.9498(3) 0.1509(5) 0.6160(3) 0.027(2) Uani 1 1 d .
N24 N 0.9968(3) 0.2455(5) 0.6391(3) 0.042(3) Uani 1 1 d .
N25 N 0.8204(2) 0.4274(5) 0.5790(3) 0.029(2) Uani 1 1 d .
N26 N 0.8041(3) 0.4512(5) 0.5085(3) 0.033(2) Uani 1 1 d .
N27 N 0.7772(2) 0.5522(4) 0.4599(3) 0.029(2) Uani 1 1 d .
N28 N 0.7465(3) 0.6061(5) 0.5077(3) 0.040(3) Uani 1 1 d .
N29 N 0.7934(3) 0.5865(6) 0.6136(3) 0.049(3) Uani 1 1 d .
N30 N 0.8138(3) 0.4829(5) 0.6472(3) 0.039(3) Uani 1 1 d .
N31 N 0.8779(2) 0.1314(5) 0.5428(3) 0.028(2) Uani 1 1 d .
N32 N 0.8628(2) 0.1583(5) 0.4727(3) 0.030(2) Uani 1 1 d .
N33 N 0.8686(3) 0.1022(5) 0.4046(3) 0.035(2) Uani 1 1 d .
N34 N 0.8662(4) -0.0078(6) 0.4311(4) 0.049(3) Uani 1 1 d .
N35 N 0.9036(3) -0.0414(5) 0.5322(3) 0.040(3) Uani 1 1 d .
N36 N 0.9010(3) 0.0292(5) 0.5905(3) 0.036(2) Uani 1 1 d .
N37 N 0.8418(3) 0.2105(5) 0.9238(3) 0.046(3) Uani 1 1 d .
O1 O 0.8145(3) 0.1188(5) 0.9467(3) 0.057(2) Uani 1 1 d .
O2 O 0.4481(3) 0.0696(5) 0.9019(3) 0.076(3) Uani 1 1 d .
O400 O 0.4908(12) 0.300(2) 0.8489(13) 0.048(11) Uiso 0.20 1 d P
O401 O 0.507(4) 0.217(8) 0.835(4) 0.17(5) Uiso 0.20 1 d P
O402 O 0.537(3) 0.167(5) 0.863(3) 0.07(3) Uiso 0.10 1 d P
O403 O 0.5277(19) 0.214(4) 0.833(2) 0.062(17) Uiso 0.20 1 d P
O404 O 0.5623(17) 0.198(3) 0.8041(15) 0.069(15) Uiso 0.20 1 d P
O405 O 0.553(4) 0.272(7) 0.788(4) 0.10(4) Uiso 0.10 1 d P
O406 O 0.511(3) 0.269(5) 0.826(2) 0.13(3) Uiso 0.20 1 d P
O500 O 0.667(3) 0.408(5) 0.756(3) 0.09(3) Uiso 0.15 1 d P
O501 O 0.695(2) 0.393(3) 0.7604(16) 0.070(15) Uiso 0.20 1 d P
O505 O 0.691(2) 0.306(3) 0.8249(18) 0.14(2) Uiso 0.25 1 d P
O506 O 0.7258(15) 0.359(2) 0.7719(18) 0.051(12) Uiso 0.20 1 d P
O508 O 0.7513(7) 0.3476(11) 0.8031(8) 0.090(6) Uiso 0.50 1 d P
O509 O 0.6872(8) 0.3670(14) 0.7975(8) 0.106(8) Uiso 0.50 1 d P
O510 O 0.6924(11) 0.423(2) 0.8117(11) 0.038(10) Uiso 0.20 1 d P
O512 O 0.6553(19) 0.315(3) 0.8295(17) 0.21(2) Uiso 0.35 1 d P
O513 O 0.7235(17) 0.382(3) 0.7498(18) 0.078(17) Uiso 0.20 1 d P
O514 O 0.6545(15) 0.387(2) 0.8062(14) 0.248(18) Uiso 0.50 1 d P
O515 O 0.677(2) 0.439(4) 0.752(2) 0.09(2) Uiso 0.20 1 d P
O517 O 0.586(3) 0.322(5) 0.787(3) 0.16(3) Uiso 0.18 1 d P
O600 O 0.7182(9) 0.3174(14) 0.8172(9) 0.122(9) Uiso 0.50 1 d P
O604 O 0.535(3) 0.187(5) 0.800(3) 0.06(3) Uiso 0.10 1 d P
O602 O 0.547(4) 0.243(5) 0.809(3) 0.04(3) Uiso 0.10 1 d P
O608 O 0.568(2) 0.147(4) 0.778(3) 0.23(3) Uiso 0.25 1 d P
O607 O 0.491(3) 0.327(6) 0.820(4) 0.08(3) Uiso 0.10 1 d P
O606 O 0.514(3) 0.233(5) 0.858(3) 0.05(3) Uiso 0.10 1 d P
O605 O 0.502(5) 0.164(8) 0.845(5) 0.13(5) Uiso 0.10 1 d P
O601 O 0.590(3) 0.265(5) 0.809(3) 0.06(3) Uiso 0.10 1 d P
O603 O 0.529(3) 0.236(4) 0.812(2) 0.006(17) Uiso 0.10 1 d P
H501 H 0.736(3) 0.234(4) 0.727(3) 0.008 Uiso 1 1 d .
H502 H 0.737(3) 0.601(4) 0.531(3) 0.008 Uiso 1 1 d .
H503 H 0.841(3) 0.034(4) 0.716(3) 0.008 Uiso 1 1 d .
H605 H 0.769(3) 0.057(5) 0.698(3) 0.008 Uiso 1 1 d .
H606 H 0.785(3) 0.320(5) 0.747(3) 0.008 Uiso 1 1 d .
H602 H 0.558(5) 0.074(6) 0.497(5) 0.008 Uiso 1 1 d .
H600 H 0.790(3) 0.609(5) 0.592(3) 0.008 Uiso 1 1 d .
H604 H 1.011(2) 0.308(4) 0.671(2) 0.008 Uiso 1 1 d .
H601 H 0.534(3) 0.147(4) 0.551(3) 0.008 Uiso 1 1 d .
H607 H 0.857(3) -0.021(5) 0.445(3) 0.008 Uiso 1 1 d .
O111 O 1.0086(8) 0.9787(14) 0.5559(10) 0.035(9) Uiso 0.35(2) 1 d P

loop_
_atom_site_aniso_label
_atom_site_aniso_U_11
_atom_site_aniso_U_22
_atom_site_aniso_U_33
_atom_site_aniso_U_23
_atom_site_aniso_U_13
_atom_site_aniso_U_12
Co1 0.0262(9) 0.0373(13) 0.0313(13) -0.0014(9) 0.0101(8) -0.0009(9)
Co2 0.0246(9) 0.0407(14) 0.0281(12) 0.0009(9) 0.0076(8) 0.0006(9)
Co3 0.0276(9) 0.0420(14) 0.0294(13) -0.0019(9) 0.0083(8) -0.0019(9)
Co4 0.0283(9) 0.0364(13) 0.0313(13) -0.0021(9) 0.0106(8) 0.0002(9)
B1 0.049(10) 0.055(13) 0.054(14) 0.015(10) 0.014(9) 0.009(10)
B2 0.076(14) 0.077(17) 0.055(16) 0.004(12) 0.009(11) -0.002(13)
B4 0.042(14) 0.10(3) 0.07(2) 0.000 0.037(14) 0.000
B6 0.091(19) 0.08(2) 0.33(5) -0.01(3) 0.09(3) -0.053(19)
C1 0.025(6) 0.038(8) 0.037(9) 0.007(6) 0.015(6) 0.012(6)
C2 0.026(6) 0.046(9) 0.041(10) -0.003(7) 0.010(6) -0.010(6)
C3 0.036(7) 0.039(8) 0.020(8) 0.005(6) 0.008(6) 0.007(6)
C4 0.040(8) 0.047(9) 0.038(10) 0.013(7) 0.018(7) 0.015(7)
C5 0.040(7) 0.098(13) 0.049(10) -0.007(8) 0.023(7) -0.020(8)
C6 0.033(15) 0.09(3) 0.06(2) -0.008(18) 0.018(13) -0.001(16)
C7 0.034(15) 0.14(4) 0.06(2) 0.04(2) 0.019(15) -0.03(2)
C8 0.041(7) 0.073(11) 0.039(9) -0.007(8) 0.029(6) -0.014(7)
C9 0.037(6) 0.014(7) 0.039(8) -0.009(6) 0.019(5) -0.009(6)
C10 0.024(6) 0.047(9) 0.033(8) 0.002(6) 0.014(5) 0.006(6)
C11 0.023(6) 0.031(8) 0.021(7) -0.007(6) 0.002(5) 0.000(6)
C12 0.025(6) 0.036(9) 0.025(7) -0.007(6) 0.010(5) -0.008(6)
C13 0.035(7) 0.038(9) 0.070(10) -0.013(7) 0.017(6) -0.003(7)
C14 0.018(6) 0.049(10) 0.090(11) -0.025(8) 0.002(6) 0.016(6)
C15 0.038(7) 0.036(9) 0.047(9) -0.010(6) 0.017(6) -0.001(6)
C16 0.018(6) 0.046(9) 0.028(8) 0.003(6) 0.005(5) -0.008(6)
C17 0.034(7) 0.047(9) 0.040(9) -0.010(7) 0.013(6) 0.000(6)
C18 0.032(7) 0.050(10) 0.058(10) -0.020(7) 0.017(6) -0.010(6)
C19 0.034(7) 0.052(10) 0.048(10) -0.005(7) 0.005(6) -0.005(7)
C20 0.011(5) 0.062(10) 0.013(7) 0.000(6) 0.002(4) 0.002(6)
C21 0.033(7) 0.044(9) 0.014(7) 0.008(6) 0.005(5) -0.009(7)
C22 0.025(6) 0.037(9) 0.027(8) 0.003(6) 0.004(5) 0.008(6)
C23 0.028(6) 0.040(9) 0.048(9) 0.000(6) 0.019(6) -0.003(7)
C24 0.044(7) 0.035(9) 0.052(9) 0.005(7) 0.022(6) -0.002(7)
C25 0.041(7) 0.046(10) 0.072(11) -0.013(8) 0.014(7) -0.015(7)
C26 0.047(8) 0.044(10) 0.082(12) -0.008(8) 0.023(7) -0.017(7)
C27 0.014(6) 0.047(9) 0.035(8) 0.008(6) 0.005(5) 0.004(6)
C28 0.033(7) 0.065(11) 0.079(11) 0.000(9) 0.030(7) 0.002(7)
C29 0.025(6) 0.063(11) 0.074(11) -0.012(8) 0.015(6) 0.015(7)
C30 0.022(6) 0.045(9) 0.044(8) 0.007(6) 0.011(5) 0.012(6)
C31 0.020(6) 0.032(8) 0.043(9) -0.006(7) 0.014(6) -0.008(6)
C32 0.020(6) 0.038(9) 0.049(10) -0.011(7) 0.019(6) 0.003(6)
C33 0.027(6) 0.043(9) 0.019(8) 0.002(7) 0.006(5) 0.005(6)
C34 0.029(6) 0.042(9) 0.033(9) -0.001(7) 0.011(6) 0.001(6)
C35 0.073(9) 0.042(10) 0.072(11) -0.001(8) 0.038(8) 0.015(8)
C36 0.087(10) 0.038(10) 0.060(11) 0.005(8) 0.023(8) 0.007(8)
C37 0.037(6) 0.051(10) 0.032(9) -0.001(7) 0.011(6) 0.016(7)
C38 0.026(6) 0.030(9) 0.049(10) -0.018(7) 0.014(6) 0.006(6)
C39 0.050(7) 0.059(10) 0.030(9) 0.003(7) 0.016(6) -0.003(7)
C40 0.075(9) 0.037(9) 0.056(10) -0.010(7) 0.030(8) 0.004(8)
C41 0.059(8) 0.036(9) 0.057(10) -0.008(7) 0.022(7) -0.008(7)
C42 0.023(6) 0.038(9) 0.030(9) -0.002(7) 0.010(6) -0.007(6)
C43 0.034(6) 0.023(8) 0.046(10) -0.012(7) 0.015(6) 0.004(6)
C44 0.027(6) 0.040(9) 0.019(8) 0.003(6) 0.014(5) -0.002(6)
C45 0.033(7) 0.042(10) 0.055(11) -0.008(8) 0.011(6) 0.007(7)
C46 0.069(8) 0.048(10) 0.032(9) -0.003(7) 0.022(7) 0.016(7)
C47 0.111(13) 0.077(13) 0.063(12) -0.008(10) 0.028(10) 0.015(11)
C48 0.082(10) 0.061(11) 0.061(12) -0.003(9) 0.036(8) -0.003(9)
C49 0.022(6) 0.033(9) 0.043(9) 0.006(7) 0.015(6) 0.002(6)
C50 0.055(8) 0.031(9) 0.061(10) -0.002(7) 0.024(7) 0.003(7)
C51 0.067(9) 0.053(10) 0.050(10) 0.009(7) 0.027(7) 0.015(8)
C52 0.063(8) 0.037(9) 0.048(10) 0.005(7) 0.022(7) 0.014(7)
C53 0.031(7) 0.040(9) 0.026(8) 0.000(6) 0.011(6) 0.002(6)
C54 0.036(7) 0.044(9) 0.046(10) 0.007(7) 0.020(6) 0.013(7)
C55 0.026(6) 0.050(9) 0.023(8) -0.002(6) 0.008(6) 0.007(6)
C56 0.039(7) 0.049(9) 0.017(8) 0.004(6) 0.011(7) 0.007(6)
C57 0.056(9) 0.114(14) 0.044(10) 0.013(9) 0.019(8) -0.022(9)
C58 0.039(7) 0.113(14) 0.031(9) 0.010(8) -0.002(6) 0.001(8)
C59 0.029(6) 0.077(11) 0.028(9) 0.019(7) -0.004(6) 0.003(7)
C60 0.040(7) 0.034(8) 0.021(8) 0.003(6) 0.004(6) 0.002(6)
C61 0.039(7) 0.067(10) 0.031(9) -0.003(7) 0.021(6) -0.008(7)
C62 0.039(7) 0.071(10) 0.035(9) 0.007(7) 0.018(6) -0.014(7)
C63 0.048(8) 0.080(12) 0.057(10) 0.030(8) 0.024(7) -0.005(8)
C64 0.076(10) 0.098(14) 0.058(11) 0.036(10) 0.007(8) 0.008(9)
C65 0.073(10) 0.107(15) 0.077(13) 0.023(10) -0.008(9) -0.038(10)
C66 0.051(8) 0.052(11) 0.076(12) 0.003(9) 0.020(8) -0.010(9)
C090 0.042(8) 0.067(10) 0.013(8) 0.010(6) 0.011(7) 0.004(7)
C097 0.030(6) 0.077(11) 0.021(8) -0.008(7) -0.006(6) 0.005(6)
C120 0.048(9) 0.23(2) 0.033(11) 0.019(11) 0.006(8) 0.012(11)
C128 0.050(9) 0.22(2) 0.029(10) 0.029(11) -0.003(7) -0.038(11)
F5 0.064(5) 0.077(6) 0.061(6) 0.000(4) 0.012(4) 0.015(4)
F6 0.073(5) 0.084(7) 0.106(7) 0.029(5) 0.044(5) 0.007(5)
F7 0.076(6) 0.108(8) 0.126(8) -0.021(6) 0.041(5) 0.036(6)
F8 0.088(6) 0.097(7) 0.063(7) 0.007(5) 0.012(4) -0.033(5)
F13 0.056(5) 0.130(9) 0.101(7) -0.028(6) 0.031(5) -0.014(5)
F14 0.071(5) 0.103(8) 0.070(7) 0.005(6) 0.005(4) -0.006(6)
F15 0.052(5) 0.111(8) 0.095(7) -0.014(5) 0.000(4) -0.014(5)
F16 0.073(5) 0.092(7) 0.071(7) 0.009(5) 0.000(4) 0.006(5)
F30 0.087(6) 0.115(9) 0.169(10) -0.071(7) 0.063(6) -0.042(6)
F31 0.084(6) 0.106(8) 0.064(7) 0.008(5) 0.020(5) 0.011(5)
F100 0.074(14) 0.088(19) 0.08(2) 0.034(13) 0.020(11) 0.019(13)
F102 0.078(11) 0.17(2) 0.067(12) 0.003(11) 0.029(8) 0.021(12)
F103 0.155(10) 0.083(8) 0.175(12) -0.061(7) 0.035(8) -0.025(8)
F104 0.253(17) 0.066(10) 0.41(3) -0.024(12) -0.154(16) 0.047(10)
F105 0.128(8) 0.107(9) 0.225(13) -0.064(8) 0.103(8) -0.059(7)
F106 0.126(14) 0.098(15) 0.070(13) -0.051(11) 0.062(11) -0.007(11)
F107 0.039(9) 0.073(15) 0.073(17) 0.019(10) 0.008(8) 0.018(9)
N1 0.028(5) 0.040(7) 0.015(6) 0.000(4) 0.007(5) 0.000(4)
N2 0.028(5) 0.036(7) 0.039(7) 0.004(5) 0.016(5) -0.001(5)
N3 0.020(5) 0.048(7) 0.023(6) -0.002(5) 0.004(4) -0.001(4)
N4 0.029(6) 0.157(14) 0.038(9) 0.021(8) 0.003(6) -0.024(7)
N5 0.029(6) 0.100(11) 0.037(10) -0.005(7) 0.013(6) -0.018(6)
N6 0.021(5) 0.051(7) 0.015(6) -0.002(5) 0.002(4) 0.006(5)
N7 0.029(5) 0.041(7) 0.028(6) -0.004(5) 0.014(4) 0.003(5)
N8 0.030(5) 0.027(6) 0.032(6) -0.004(4) 0.011(4) 0.000(5)
N9 0.035(6) 0.037(8) 0.058(8) -0.004(6) 0.023(5) -0.002(6)
N10 0.020(5) 0.033(7) 0.046(7) -0.005(5) 0.016(4) -0.006(5)
N11 0.028(5) 0.036(7) 0.036(7) 0.000(5) 0.017(4) -0.003(5)
N12 0.047(8) 0.033(10) 0.053(9) -0.007(8) 0.014(6) -0.012(8)
N13 0.034(5) 0.025(6) 0.044(8) 0.006(5) 0.020(5) -0.007(5)
N14 0.031(5) 0.051(7) 0.021(6) 0.007(5) 0.015(5) 0.003(5)
N15 0.026(5) 0.040(7) 0.023(6) -0.006(5) 0.006(4) -0.002(5)
N16 0.027(6) 0.103(11) 0.048(9) 0.001(7) 0.002(6) -0.026(7)
N17 0.034(6) 0.074(9) 0.037(8) 0.021(6) 0.004(5) 0.007(6)
N18 0.032(5) 0.061(8) 0.011(6) -0.005(5) 0.007(4) 0.001(5)
N19 0.023(5) 0.027(6) 0.026(6) 0.001(5) 0.001(4) -0.004(5)
N20 0.024(5) 0.038(7) 0.022(6) 0.004(4) 0.005(4) -0.003(5)
N21 0.034(5) 0.035(7) 0.035(7) 0.000(5) 0.016(4) -0.002(5)
N22 0.035(6) 0.052(8) 0.062(8) -0.010(6) 0.015(5) -0.011(6)
N23 0.032(5) 0.034(7) 0.015(6) 0.010(5) 0.006(4) 0.001(5)
N24 0.025(5) 0.040(7) 0.061(7) 0.004(5) 0.014(5) 0.003(5)
N25 0.022(5) 0.047(7) 0.019(6) -0.002(5) 0.009(4) -0.002(5)
N26 0.024(5) 0.042(7) 0.035(7) -0.007(6) 0.013(5) 0.004(5)
N27 0.025(5) 0.030(7) 0.029(7) 0.003(5) 0.008(4) 0.001(4)
N28 0.043(6) 0.037(7) 0.043(8) 0.012(6) 0.020(5) 0.019(5)
N29 0.066(7) 0.046(9) 0.038(9) -0.003(6) 0.020(6) 0.001(7)
N30 0.041(6) 0.036(7) 0.036(8) -0.008(6) 0.007(5) 0.001(5)
N31 0.024(5) 0.027(6) 0.034(7) -0.001(5) 0.013(4) 0.002(5)
N32 0.020(5) 0.038(7) 0.033(7) -0.006(5) 0.011(4) 0.007(5)
N33 0.035(5) 0.034(7) 0.033(7) 0.001(5) 0.008(5) -0.016(5)
N34 0.063(8) 0.055(10) 0.033(9) -0.012(7) 0.020(5) 0.001(7)
N35 0.046(6) 0.037(7) 0.036(7) 0.004(6) 0.013(5) 0.006(5)
N36 0.035(5) 0.039(7) 0.029(7) 0.004(5) 0.003(5) -0.002(5)
N37 0.040(6) 0.045(8) 0.057(8) 0.000(6) 0.020(5) -0.009(6)
O1 0.074(6) 0.043(7) 0.066(7) 0.007(5) 0.039(5) 0.005(5)
O2 0.061(6) 0.090(8) 0.071(7) -0.013(6) 0.015(5) 0.016(5)

loop_
_atom_type_symbol
_atom_type_description
_atom_type_scat_dispersion_real
_atom_type_scat_dispersion_imag
_atom_type_scat_source
C C 0.0181 0.0091 'International Tables Vol C Tables 4.2.6.8 and 6.1.1.4'
H H 0.0000 0.0000 'International Tables Vol C Tables 4.2.6.8 and 6.1.1.4'
N N 0.0311 0.0180 'International Tables Vol C Tables 4.2.6.8 and 6.1.1.4'
O O 0.0492 0.0322 'International Tables Vol C Tables 4.2.6.8 and 6.1.1.4'
F F 0.0727 0.0534 'International Tables Vol C Tables 4.2.6.8 and 6.1.1.4'
Co Co -2.3653 3.6143 'International Tables Vol C Tables 4.2.6.8 and 6.1.1.4'
B B 0.0090 0.0039 'International Tables Vol C Tables 4.2.6.8 and 6.1.1.4'

loop_
_geom_angle_atom_site_label_1
_geom_angle_atom_site_label_2
_geom_angle_atom_site_label_3
_geom_angle
_geom_angle_site_symmetry_1
_geom_angle_site_symmetry_3
N2 Co1 N26 94.2(4) . 7_656
N2 Co1 N7 92.8(4) . .
N26 Co1 N7 93.4(4) 7_656 .
N2 Co1 N6 82.5(4) . .
N26 Co1 N6 176.3(3) 7_656 .
N7 Co1 N6 88.4(4) . .
N2 Co1 N27 88.7(3) . 7_656
N26 Co1 N27 82.3(4) 7_656 7_656
N7 Co1 N27 175.6(4) . 7_656
N6 Co1 N27 96.0(4) . 7_656
N2 Co1 N11 175.0(4) . .
N26 Co1 N11 87.7(3) 7_656 .
N7 Co1 N11 82.5(4) . .
N6 Co1 N11 95.7(3) . .
N27 Co1 N11 96.1(4) 7_656 .
N1 Co2 N31 93.0(3) . .
N1 Co2 N20 94.0(3) . .
N31 Co2 N20 94.1(4) . .
N1 Co2 N3 82.2(3) . .
N31 Co2 N3 174.2(4) . .
N20 Co2 N3 89.5(4) . .
N1 Co2 N36 88.5(3) . .
N31 Co2 N36 82.4(4) . .
N20 Co2 N36 175.8(4) . .
N3 Co2 N36 94.2(4) . .
N1 Co2 N23 175.5(4) . .
N31 Co2 N23 89.9(3) . .
N20 Co2 N23 82.3(4) . .
N3 Co2 N23 95.1(3) . .
N36 Co2 N23 95.4(4) . .
N14 Co3 N25 93.4(3) . .
N14 Co3 N19 95.2(4) . .
N25 Co3 N19 93.0(4) . .
N14 Co3 N15 83.0(3) . .
N25 Co3 N15 175.0(3) . .
N19 Co3 N15 90.8(4) . .
N14 Co3 N21 176.4(4) . .
N25 Co3 N21 89.3(3) . .
N19 Co3 N21 82.3(4) . .
N15 Co3 N21 94.4(3) . .
N14 Co3 N30 89.4(4) . .
N25 Co3 N30 82.1(4) . .
N19 Co3 N30 173.5(4) . .
N15 Co3 N30 94.3(4) . .
N21 Co3 N30 93.3(4) . .
N8 Co4 N32 95.2(4) . 7_656
N8 Co4 N13 93.4(4) . .
N32 Co4 N13 93.8(4) 7_656 .
N8 Co4 N33 177.1(4) . 7_656
N32 Co4 N33 82.8(4) 7_656 7_656
N13 Co4 N33 88.7(4) . 7_656
N8 Co4 N18 88.7(4) . .
N32 Co4 N18 174.8(4) 7_656 .
N13 Co4 N18 82.5(4) . .
N33 Co4 N18 93.5(4) 7_656 .
N8 Co4 N10 81.6(4) . .
N32 Co4 N10 90.1(3) 7_656 .
N13 Co4 N10 174.0(4) . .
N33 Co4 N10 96.3(4) 7_656 .
N18 Co4 N10 93.9(3) . .
N1 C1 N2 112.7(10) . .
C3 C2 N2 108.2(9) . .
C3 C2 C4 140.9(12) . .
N2 C2 C4 110.9(9) . .
C2 C3 N1 107.3(9) . .
C2 C3 C090 140.5(11) . .
N1 C3 C090 112.0(9) . .
N6 C4 N5 125.8(10) . .
N6 C4 C2 114.9(11) . .
N5 C4 C2 119.3(11) . .
N5 C5 C7 104.9(13) . .
N5 C5 C6 106.2(13) . .
C7 C5 C6 50.5(15) . .
C7 C6 C8 62.3(19) . .
C7 C6 C5 61.5(19) . .
C8 C6 C5 108.9(18) . .
C6 C7 C8 66.1(18) . .
C6 C7 C5 68(2) . .
C8 C7 C5 116(2) . .
C7 C8 N6 107.5(12) . .
C7 C8 C6 51.7(16) . .
N6 C8 C6 109.7(12) . .
N7 C9 N8 109.6(9) . .
C11 C10 N7 107.2(10) . .
C11 C10 C16 140.2(10) . .
N7 C10 C16 112.3(10) . .
C10 C11 N8 107.5(9) . .
C10 C11 C12 139.8(10) . .
N8 C11 C12 112.6(9) . .
N10 C12 N9 125.6(10) . .
N10 C12 C11 114.0(9) . .
N9 C12 C11 120.4(10) . .
N9 C13 C14 107.4(9) . .
C15 C14 C13 109.4(10) . .
N10 C15 C14 109.9(9) . .
N11 C16 N12 123.6(12) . .
N11 C16 C10 115.6(9) . .
N12 C16 C10 120.7(11) . .
N11 C17 C18 109.7(10) . .
C17 C18 C19 109.7(9) . .
N12 C19 C18 109.4(10) . .
N20 C20 N19 110.6(9) . .
C22 C21 N20 106.7(9) . .
C22 C21 C27 139.7(11) . .
N20 C21 C27 113.4(10) . .
C21 C22 N19 107.6(10) . .
C21 C22 C23 140.3(10) . .
N19 C22 C23 111.9(10) . .
N21 C23 N22 125.3(11) . .
N21 C23 C22 114.9(9) . .
N22 C23 C22 119.6(10) . .
N21 C24 C25 110.2(9) . .
C26 C25 C24 111.2(11) . .
C25 C26 N22 109.5(9) . .
N23 C27 N24 128.2(10) . .
N23 C27 C21 112.8(9) . .
N24 C27 C21 119.0(11) . .
C29 C28 N24 109.8(10) . .
C28 C29 C30 112.9(10) . .
N23 C30 C29 112.8(9) . .
N31 C31 N32 112.8(11) . .
C33 C32 N32 107.6(9) . .
C33 C32 C38 139.4(13) . .
N32 C32 C38 112.9(11) . .
C32 C33 N31 107.9(10) . .
C32 C33 C34 140.1(12) . .
N31 C33 C34 111.9(10) . .
N36 C34 N35 127.0(11) . .
N36 C34 C33 114.8(11) . .
N35 C34 C33 118.2(11) . .
C36 C35 N35 109.2(10) . .
C37 C36 C35 110.7(11) . .
N36 C37 C36 113.3(10) . .
N33 C38 N34 125.8(11) . .
N33 C38 C32 113.1(12) . .
N34 C38 C32 121.1(12) . .
N33 C39 C40 111.7(9) . .
C41 C40 C39 110.7(9) . .
C40 C41 N34 108.6(10) . .
N26 C42 N25 111.7(11) . .
C44 C43 N25 107.8(9) . .
C44 C43 C45 140.9(12) . .
N25 C43 C45 111.3(11) . .
C43 C44 N26 107.7(10) . .
C43 C44 C49 139.1(11) . .
N26 C44 C49 113.2(10) . .
N30 C45 N29 125.3(12) . .
N30 C45 C43 115.3(13) . .
N29 C45 C43 119.3(13) . .
N30 C46 C47 111.8(10) . .
C48 C47 C46 114.5(12) . .
C47 C48 N29 106.8(12) . .
N27 C49 N28 124.5(11) . .
N27 C49 C44 113.4(10) . .
N28 C49 C44 122.1(10) . .
N28 C50 C51 107.3(9) . .
C52 C51 C50 109.6(10) . .
N27 C52 C51 110.9(10) . .
N13 C53 N14 112.4(10) . .
C55 C54 N13 107.4(9) . .
C55 C54 C60 140.6(12) . .
N13 C54 C60 112.0(9) . .
N14 C55 C54 106.9(9) . .
N14 C55 C56 113.9(10) . .
C54 C55 C56 139.1(11) . .
N15 C56 N16 124.1(10) . .
N15 C56 C55 114.1(9) . .
N16 C56 C55 121.8(10) . .
C58 C57 N16 109.3(10) . .
C57 C58 C59 112.4(11) . .
N15 C59 C58 113.2(9) . .
N17 C60 N18 126.6(10) . .
N17 C60 C54 120.5(10) . .
N18 C60 C54 112.9(10) . .
N18 C61 C62 110.0(8) . .
C63 C62 C61 112.1(9) . .
N17 C63 C62 107.0(10) . .
O1 C66 N37 126.1(13) . .
N4 C090 N3 124.6(10) . .
N4 C090 C3 120.9(10) . .
N3 C090 C3 114.3(9) . .
N3 C097 C128 113.4(9) . .
C128 C120 N4 111.0(12) . .
C120 C128 C097 114.9(13) . .
C1 N1 C3 106.3(9) . .
C1 N1 Co2 138.1(7) . .
C3 N1 Co2 115.5(7) . .
C1 N2 C2 105.5(8) . .
C1 N2 Co1 138.8(8) . .
C2 N2 Co1 115.2(6) . .
C090 N3 C097 118.1(9) . .
C090 N3 Co2 115.8(7) . .
C097 N3 Co2 125.9(7) . .
C090 N4 C120 121.8(10) . .
C4 N5 C5 122.4(9) . .
C4 N6 C8 119.2(9) . .
C4 N6 Co1 115.5(8) . .
C8 N6 Co1 123.9(7) . .
C9 N7 C10 108.4(9) . .
C9 N7 Co1 137.1(7) . .
C10 N7 Co1 114.0(8) . .
C9 N8 C11 107.2(8) . .
C9 N8 Co4 137.6(7) . .
C11 N8 Co4 115.2(7) . .
C12 N9 C13 120.8(10) . .
C12 N10 C15 119.3(8) . .
C12 N10 Co4 116.1(7) . .
C15 N10 Co4 124.6(7) . .
C16 N11 C17 119.5(9) . .
C16 N11 Co1 114.3(8) . .
C17 N11 Co1 124.9(7) . .
H602 N12 C16 104(10) . .
H602 N12 C19 124(10) . .
C16 N12 C19 122.3(12) . .
C53 N13 C54 106.1(9) . .
C53 N13 Co4 138.8(8) . .
C54 N13 Co4 114.9(6) . .
C53 N14 C55 107.3(9) . .
C53 N14 Co3 139.1(8) . .
C55 N14 Co3 113.6(7) . .
C56 N15 C59 117.8(9) . .
C56 N15 Co3 115.1(7) . .
C59 N15 Co3 127.1(7) . .
C56 N16 C57 122.0(9) . .
C60 N17 C63 121.2(9) . .
C60 N18 C61 117.9(9) . .
C60 N18 Co4 116.4(7) . .
C61 N18 Co4 124.6(7) . .
C20 N19 C22 106.8(9) . .
C20 N19 Co3 137.9(7) . .
C22 N19 Co3 114.9(8) . .
C20 N20 C21 108.2(9) . .
C20 N20 Co2 137.5(8) . .
C21 N20 Co2 114.3(7) . .
C23 N21 C24 117.6(9) . .
C23 N21 Co3 114.8(8) . .
C24 N21 Co3 126.7(7) . .
C23 N22 C26 119.6(10) . .
C27 N23 C30 117.2(8) . .
C27 N23 Co2 116.8(7) . .
C30 N23 Co2 125.9(7) . .
C27 N24 C28 118.2(10) . .
C42 N25 C43 106.1(9) . .
C42 N25 Co3 138.4(9) . .
C43 N25 Co3 115.4(7) . .
C42 N26 C44 106.6(9) . .
C42 N26 Co1 138.4(8) . 7_656
C44 N26 Co1 114.2(8) . 7_656
C49 N27 C52 118.3(9) . .
C49 N27 Co1 115.3(8) . 7_656
C52 N27 Co1 124.6(7) . 7_656
C49 N28 C50 122.3(10) . .
H600 N29 C45 120(7) . .
H600 N29 C48 119(7) . .
C45 N29 C48 119.3(11) . .
C45 N30 C46 120.4(11) . .
C45 N30 Co3 115.2(9) . .
C46 N30 Co3 124.4(8) . .
C31 N31 C33 105.9(9) . .
C31 N31 Co2 139.1(9) . .
C33 N31 Co2 115.0(8) . .
C31 N32 C32 105.7(9) . .
C31 N32 Co4 139.5(9) . 7_656
C32 N32 Co4 114.1(7) . 7_656
C38 N33 C39 117.3(10) . .
C38 N33 Co4 115.2(8) . 7_656
C39 N33 Co4 126.0(8) . 7_656
C38 N34 C41 120.3(11) . .
C34 N35 C35 118.2(10) . .
C34 N36 C37 117.4(10) . .
C34 N36 Co2 115.8(8) . .
C37 N36 Co2 126.8(8) . .
C66 N37 C65 119.6(12) . .
C66 N37 C64 123.7(11) . .
C65 N37 C64 116.7(11) . .

loop_
_geom_bond_atom_site_label_1
_geom_bond_atom_site_label_2
_geom_bond_distance
_geom_bond_site_symmetry_2
Co1 N2 1.894(8) .
Co1 N26 1.901(9) 7_656
Co1 N7 1.911(9) .
Co1 N6 1.934(8) .
Co1 N27 1.942(9) 7_656
Co1 N11 1.964(8) .
Co2 N1 1.891(8) .
Co2 N31 1.897(9) .
Co2 N20 1.913(9) .
Co2 N3 1.928(8) .
Co2 N36 1.930(10) .
Co2 N23 1.936(8) .
Co3 N14 1.905(8) .
Co3 N25 1.908(8) .
Co3 N19 1.921(9) .
Co3 N15 1.926(8) .
Co3 N21 1.951(8) .
Co3 N30 1.955(10) .
Co4 N8 1.899(9) .
Co4 N32 1.906(9) 7_656
Co4 N13 1.917(8) .
Co4 N33 1.925(10) 7_656
Co4 N18 1.941(8) .
Co4 N10 1.946(8) .
B1 F7 1.324(17) .
B1 F8 1.376(17) .
B1 F5 1.396(15) .
B1 F6 1.430(17) .
B2 F13 1.36(2) .
B2 F16 1.375(19) .
B2 F14 1.39(2) .
B2 F15 1.411(19) .
B3 F21 1.383(9) 7_656
B3 F21 1.383(9) .
B3 F23 1.384(11) 7_656
B3 F23 1.384(11) .
B3 F141 1.393(10) .
B3 F141 1.393(10) 7_656
B3 F20 1.394(10) 7_656
B3 F20 1.394(10) .
B3 F22 1.400(10) .
B3 F22 1.400(10) 7_656
B3 F19 1.402(10) 7_656
B3 F19 1.402(10) .
B4 F30 1.358(17) .
B4 F30 1.358(17) 2_756
B4 F31 1.385(18) 2_756
B4 F31 1.385(18) .
B5 F100 1.319(9) .
B5 F100 1.319(9) 5_776
B5 F107 1.328(9) .
B5 F107 1.328(9) 5_776
B5 F101 1.384(11) 5_776
B5 F101 1.384(11) .
B5 F102 1.437(9) .
B5 F102 1.437(9) 5_776
B5 O111 1.79(3) 5_776
B6 F104 1.360(10) .
B6 F106 1.361(10) .
B6 F103 1.373(10) .
B6 F105 1.373(10) .
B7 F112 1.368(10) .
B7 F129 1.382(10) .
B7 F111 1.390(10) .
B7 F110 1.392(10) .
B7 F556 1.393(10) .
B7 F128 1.394(11) .
B7 F135 1.414(10) .
B9 F126 1.377(11) .
B9 F124 1.382(11) .
B9 F122 1.382(11) .
B9 F121 1.382(11) .
B9 F119 1.385(11) .
B9 F125 1.386(8) .
B9 F118 1.397(10) .
C1 N1 1.326(12) .
C1 N2 1.335(11) .
C2 C3 1.368(13) .
C2 N2 1.389(13) .
C2 C4 1.472(14) .
C3 N1 1.389(12) .
C3 C090 1.443(15) .
C4 N6 1.287(13) .
C4 N5 1.352(15) .
C5 N5 1.471(15) .
C5 C7 1.50(3) .
C5 C6 1.59(3) .
C6 C7 1.32(4) .
C6 C8 1.54(3) .
C7 C8 1.49(3) .
C8 N6 1.501(12) .
C9 N7 1.333(12) .
C9 N8 1.356(12) .
C10 C11 1.372(14) .
C10 N7 1.379(11) .
C10 C16 1.460(15) .
C11 N8 1.386(11) .
C11 C12 1.446(13) .
C12 N10 1.302(12) .
C12 N9 1.326(13) .
C13 N9 1.452(13) .
C13 C14 1.529(16) .
C14 C15 1.523(14) .
C15 N10 1.486(12) .
C16 N11 1.284(12) .
C16 N12 1.350(19) .
C17 N11 1.486(13) .
C17 C18 1.500(14) .
C18 C19 1.513(14) .
C19 N12 1.443(18) .
C20 N20 1.319(11) .
C20 N19 1.335(12) .
C21 C22 1.369(14) .
C21 N20 1.371(12) .
C21 C27 1.479(14) .
C22 N19 1.379(11) .
C22 C23 1.474(15) .
C23 N21 1.304(13) .
C23 N22 1.338(12) .
C24 N21 1.470(13) .
C24 C25 1.490(14) .
C25 C26 1.468(15) .
C26 N22 1.497(14) .
C27 N23 1.299(13) .
C27 N24 1.339(12) .
C28 C29 1.452(15) .
C28 N24 1.488(13) .
C29 C30 1.509(14) .
C30 N23 1.467(12) .
C31 N31 1.329(13) .
C31 N32 1.334(12) .
C32 C33 1.369(14) .
C32 N32 1.394(13) .
C32 C38 1.450(15) .
C33 N31 1.390(13) .
C33 C34 1.451(15) .
C34 N36 1.306(13) .
C34 N35 1.354(14) .
C35 C36 1.491(15) .
C35 N35 1.494(14) .
C36 C37 1.489(15) .
C37 N36 1.466(13) .
C38 N33 1.332(14) .
C38 N34 1.337(15) .
C39 N33 1.470(13) .
C39 C40 1.529(15) .
C40 C41 1.468(14) .
C41 N34 1.477(15) .
C42 N26 1.336(13) .
C42 N25 1.340(12) .
C43 C44 1.366(14) .
C43 N25 1.392(13) .
C43 C45 1.465(16) .
C44 N26 1.385(13) .
C44 C49 1.442(14) .
C45 N30 1.304(14) .
C45 N29 1.320(15) .
C46 N30 1.455(13) .
C46 C47 1.490(16) .
C47 C48 1.472(17) .
C48 N29 1.478(15) .
C49 N27 1.317(12) .
C49 N28 1.334(13) .
C50 N28 1.461(14) .
C50 C51 1.531(14) .
C51 C52 1.502(15) .
C52 N27 1.457(13) .
C53 N13 1.317(11) .
C53 N14 1.329(12) .
C54 C55 1.380(14) .
C54 N13 1.400(13) .
C54 C60 1.493(14) .
C55 N14 1.374(12) .
C55 C56 1.440(15) .
C56 N15 1.315(12) .
C56 N16 1.336(13) .
C57 C58 1.453(14) .
C57 N16 1.459(15) .
C58 C59 1.499(15) .
C59 N15 1.463(12) .
C60 N17 1.312(13) .
C60 N18 1.324(13) .
C61 N18 1.469(12) .
C61 C62 1.518(14) .
C62 C63 1.498(14) .
C63 N17 1.477(13) .
C64 N37 1.463(14) .
C65 N37 1.438(14) .
C66 O1 1.233(14) .
C66 N37 1.299(14) .
C090 N4 1.317(13) .
C090 N3 1.322(12) .
C097 N3 1.477(12) .
C097 C128 1.494(15) .
C120 C128 1.422(18) .
C120 N4 1.489(15) .
N12 H602 0.51(12) .
N26 Co1 1.901(9) 7_656
N27 Co1 1.942(9) 7_656
N29 H600 0.81(8) .
N32 Co4 1.906(9) 7_656
N33 Co4 1.925(9) 7_656
